data_2235180
loop_
_publ_author_name
'Moon, Dohyun'
'Subhan, Md Abdus'
'Choi, Jong-Ha'

_publ_section_title
;
 Bis[<i>trans</i>-dichloridobis(propane-1,3-diamine-\k^2^<i>N</i>,<i>N</i>')chromium(III)]
 tetrachloridozincate determined using synchrotron radiation
;
_journal_coeditor_code NK2158
_journal_issue 6
_journal_name_full 'Acta Crystallographica Section E'
_journal_page_first m832
_journal_paper_doi 10.1107/S1600536812023355
_journal_volume 68
_journal_year 2012
_chemical_formula_iupac '[Cr Cl2 (C3 H10 N2)2]2 [Zn Cl4]'
_chemical_formula_moiety '2(C6 H20 Cl2 Cr N4 +), Zn Cl4 2-'
_chemical_formula_sum 'C12 H40 Cl8 Cr2 N8 Zn'
_chemical_formula_weight 749.49
_chemical_name_systematic
;
Bis[<i>trans</i>-dichloridobis(propane-1,3-diamine-
\k^2^<i>N</i>,<i>N</i>')chromium(III)] tetrachloridozincate
;
_space_group_IT_number 86
_symmetry_cell_setting tetragonal
_symmetry_space_group_name_Hall '-P 4bc'
_symmetry_space_group_name_H-M 'P 42/n :2'
_atom_sites_solution_hydrogens geom
_atom_sites_solution_primary direct
_atom_sites_solution_secondary difmap
_audit_creation_method SHELXL-97
_cell_angle_alpha 90.00
_cell_angle_beta 90.00
_cell_angle_gamma 90.00
_cell_formula_units_Z 2
_cell_length_a 15.141(2)
_cell_length_b 15.141(2)
_cell_length_c 6.4220(13)
_cell_measurement_reflns_used 16475
_cell_measurement_temperature 95(2)
_cell_measurement_theta_max 33.74
_cell_measurement_theta_min 1.02
_cell_volume 1472.2(4)
_computing_cell_refinement 'HKL3000 (Otwinowski & Minor, 1997)'
_computing_data_collection '<i>PAL ADSC Quantum-210 ADX Program</i> (Arvai & Nielsen, 1983)'
_computing_data_reduction 'HKL3000 (Otwinowski & Minor, 1997)'
_computing_molecular_graphics 'DIAMOND (Brandenburg, 2012)'
_computing_publication_material 'WinGX (Farrugia, 1999)'
_computing_structure_refinement 'SHELXTL (Sheldrick, 2008)'
_computing_structure_solution 'SHELXTL (Sheldrick, 2008)'
_diffrn_ambient_temperature 95(2)
_diffrn_measured_fraction_theta_full 0.971
_diffrn_measured_fraction_theta_max 0.971
_diffrn_measurement_device_type 'ADSC Q210 CCD area-detector'
_diffrn_measurement_method 'omega and kappa scan'
_diffrn_radiation_monochromator 'Si(111) double crystal monochromator'
_diffrn_radiation_source 'PLSII 2D bending magnet'
_diffrn_radiation_type synchrotron
_diffrn_radiation_wavelength 0.90000
_diffrn_reflns_av_R_equivalents 0.0297
_diffrn_reflns_av_sigmaI/netI 0.0155
_diffrn_reflns_limit_h_max 17
_diffrn_reflns_limit_h_min -17
_diffrn_reflns_limit_k_max 17
_diffrn_reflns_limit_k_min -17
_diffrn_reflns_limit_l_max 7
_diffrn_reflns_limit_l_min -7
_diffrn_reflns_number 7735
_diffrn_reflns_theta_full 31.97
_diffrn_reflns_theta_max 31.97
_diffrn_reflns_theta_min 2.41
_exptl_absorpt_coefficient_mu 4.261
_exptl_absorpt_correction_T_max 0.9196
_exptl_absorpt_correction_T_min 0.5488
_exptl_absorpt_correction_type multi-scan
_exptl_absorpt_process_details '(HKL3000 SCALEPACK; Otwinowski & Minor, 1997)'
_exptl_crystal_colour 'pale blue'
_exptl_crystal_density_diffrn 1.691
_exptl_crystal_density_method 'not measured'
_exptl_crystal_description needle
_exptl_crystal_F_000 764
_exptl_crystal_size_max 0.16
_exptl_crystal_size_mid 0.02
_exptl_crystal_size_min 0.02
_refine_diff_density_max 2.553
_refine_diff_density_min -1.304
_refine_ls_extinction_coef 0.010(2)
_refine_ls_extinction_expression Fc^*^=kFc[1+0.001xFc^2^\l^3^/sin(2\q)]^-1/4^
_refine_ls_extinction_method 'SHELXTL (Sheldrick, 2008)'
_refine_ls_goodness_of_fit_ref 1.105
_refine_ls_hydrogen_treatment constr
_refine_ls_matrix_type full
_refine_ls_number_parameters 73
_refine_ls_number_reflns 1225
_refine_ls_number_restraints 0
_refine_ls_restrained_S_all 1.105
_refine_ls_R_factor_all 0.0678
_refine_ls_R_factor_gt 0.0656
_refine_ls_shift/su_max 0.000
_refine_ls_shift/su_mean 0.000
_refine_ls_structure_factor_coef Fsqd
_refine_ls_weighting_details 'calc w=1/[\s^2^(Fo^2^)+(0.1185P)^2^+13.7893P] where P=(Fo^2^+2Fc^2^)/3'
_refine_ls_weighting_scheme calc
_refine_ls_wR_factor_gt 0.1952
_refine_ls_wR_factor_ref 0.1977
_reflns_number_gt 1157
_reflns_number_total 1225
_reflns_threshold_expression I>2sigma(I)
_cod_data_source_file nk2158.cif
_cod_data_source_block I
_cod_original_sg_symbol_H-M 'P 42/n'
_cod_database_code 2235180
_cod_database_fobs_code 2235180

loop_
_symmetry_equiv_pos_as_xyz
'x, y, z'
'-x+1/2, -y+1/2, z'
'-y, x+1/2, z+1/2'
'y+1/2, -x, z+1/2'
'-x, -y, -z'
'x-1/2, y-1/2, -z'
'y, -x-1/2, -z-1/2'
'-y-1/2, x, -z-1/2'

loop_
_atom_site_type_symbol
_atom_site_label
_atom_site_fract_x
_atom_site_fract_y
_atom_site_fract_z
_atom_site_U_iso_or_equiv
_atom_site_adp_type
_atom_site_calc_flag
_atom_site_refinement_flags
_atom_site_occupancy
_atom_site_symmetry_multiplicity
Cr Cr1 0.5000 0.5000 0.5000 0.0176(6) Uani d S 1 2
Cl Cl1 0.42602(11) 0.55586(11) 0.7867(2) 0.0219(6) Uani d . 1 1
N N1 0.4440(4) 0.3768(4) 0.5622(10) 0.0250(14) Uani d . 1 1
H H1A 0.4141 0.3811 0.6865 0.030 Uiso calc R 1 1
H H1B 0.4027 0.3657 0.4605 0.030 Uiso calc R 1 1
N N2 0.6077(4) 0.4700(4) 0.6928(9) 0.0214(13) Uani d . 1 1
H H2A 0.6528 0.5081 0.6592 0.026 Uiso calc R 1 1
H H2B 0.5914 0.4822 0.8277 0.026 Uiso calc R 1 1
C C1 0.5033(5) 0.2982(5) 0.5752(11) 0.0249(16) Uani d . 1 1
H H1C 0.5309 0.2880 0.4375 0.030 Uiso calc R 1 1
H H1D 0.4676 0.2454 0.6100 0.030 Uiso calc R 1 1
C C2 0.5748(5) 0.3093(5) 0.7361(11) 0.0244(16) Uani d . 1 1
H H2C 0.6049 0.2518 0.7544 0.029 Uiso calc R 1 1
H H2D 0.5465 0.3245 0.8705 0.029 Uiso calc R 1 1
C C3 0.6441(5) 0.3786(5) 0.6887(11) 0.0240(15) Uani d . 1 1
H H3A 0.6923 0.3740 0.7922 0.029 Uiso calc R 1 1
H H3B 0.6696 0.3669 0.5494 0.029 Uiso calc R 1 1
Zn Zn1 0.2500 0.2500 0.2500 0.0223(6) Uani d S 1 4
Cl Cl2 0.37601(8) 0.28336(9) 0.0585(2) 0.0115(5) Uani d . 1 1

loop_
_atom_site_aniso_label
_atom_site_aniso_U_11
_atom_site_aniso_U_22
_atom_site_aniso_U_33
_atom_site_aniso_U_12
_atom_site_aniso_U_13
_atom_site_aniso_U_23
Cr1 0.0199(9) 0.0192(9) 0.0138(9) -0.0007(5) -0.0008(6) -0.0002(6)
Cl1 0.0230(9) 0.0287(10) 0.0141(9) 0.0025(6) 0.0014(6) -0.0007(6)
N1 0.026(3) 0.024(3) 0.025(3) 0.000(2) -0.001(3) 0.002(3)
N2 0.024(3) 0.024(3) 0.016(3) -0.002(2) 0.000(2) -0.001(2)
C1 0.031(4) 0.020(3) 0.023(4) 0.001(3) -0.002(3) -0.002(3)
C2 0.027(4) 0.021(3) 0.025(4) -0.001(3) -0.002(3) 0.004(3)
C3 0.021(3) 0.029(4) 0.022(3) 0.002(3) -0.002(3) 0.003(3)
Zn1 0.0223(7) 0.0223(7) 0.0222(9) 0.000 0.000 0.000
Cl2 0.0087(8) 0.0138(8) 0.0119(8) -0.0024(5) 0.0055(5) -0.0009(5)

loop_
_atom_type_symbol
_atom_type_description
_atom_type_scat_dispersion_real
_atom_type_scat_dispersion_imag
_atom_type_scat_source
C C 0.0058 0.0027 'International Tables Vol C Tables 4.2.6.8 and 6.1.1.4'
H H 0.0000 0.0000 'International Tables Vol C Tables 4.2.6.8 and 6.1.1.4'
N N 0.0108 0.0056 'International Tables Vol C Tables 4.2.6.8 and 6.1.1.4'
Cl Cl 0.2105 0.2534 'International Tables Vol C Tables 4.2.6.8 and 6.1.1.4'
Cr Cr 0.3684 0.9643 'International Tables Vol C Tables 4.2.6.8 and 6.1.1.4'
Zn Zn 0.0015 2.1509 'International Tables Vol C Tables 4.2.6.8 and 6.1.1.4'

loop_
_geom_angle_atom_site_label_1
_geom_angle_atom_site_label_2
_geom_angle_atom_site_label_3
_geom_angle_site_symmetry_1
_geom_angle_site_symmetry_3
_geom_angle
N1 Cr1 N1 . 5_666 179.9990(10)
N1 Cr1 N2 . . 90.5(2)
N1 Cr1 N2 5_666 . 89.5(2)
N1 Cr1 N2 . 5_666 89.5(2)
N1 Cr1 N2 5_666 5_666 90.5(2)
N2 Cr1 N2 . 5_666 179.9990(10)
N1 Cr1 Cl1 . 5_666 91.27(18)
N1 Cr1 Cl1 5_666 5_666 88.73(18)
N2 Cr1 Cl1 . 5_666 90.80(16)
N2 Cr1 Cl1 5_666 5_666 89.20(16)
N1 Cr1 Cl1 . . 88.73(18)
N1 Cr1 Cl1 5_666 . 91.27(18)
N2 Cr1 Cl1 . . 89.20(16)
N2 Cr1 Cl1 5_666 . 90.80(16)
Cl1 Cr1 Cl1 5_666 . 180.0
C1 N1 Cr1 . . 118.6(4)
C1 N1 H1A . . 107.7
Cr1 N1 H1A . . 107.7
C1 N1 H1B . . 107.7
Cr1 N1 H1B . . 107.7
H1A N1 H1B . . 107.1
C3 N2 Cr1 . . 118.6(4)
C3 N2 H2A . . 107.7
Cr1 N2 H2A . . 107.7
C3 N2 H2B . . 107.7
Cr1 N2 H2B . . 107.7
H2A N2 H2B . . 107.1
N1 C1 C2 . . 112.4(6)
N1 C1 H1C . . 109.1
C2 C1 H1C . . 109.1
N1 C1 H1D . . 109.1
C2 C1 H1D . . 109.1
H1C C1 H1D . . 107.9
C1 C2 C3 . . 115.9(6)
C1 C2 H2C . . 108.3
C3 C2 H2C . . 108.3
C1 C2 H2D . . 108.3
C3 C2 H2D . . 108.3
H2C C2 H2D . . 107.4
N2 C3 C2 . . 112.5(6)
N2 C3 H3A . . 109.1
C2 C3 H3A . . 109.1
N2 C3 H3B . . 109.1
C2 C3 H3B . . 109.1
H3A C3 H3B . . 107.8
Cl2 Zn1 Cl2 2 7_566 106.24(3)
Cl2 Zn1 Cl2 2 8_656 106.25(3)
Cl2 Zn1 Cl2 7_566 8_656 116.14(7)
Cl2 Zn1 Cl2 2 . 116.14(7)
Cl2 Zn1 Cl2 7_566 . 106.24(3)
Cl2 Zn1 Cl2 8_656 . 106.25(3)

loop_
_geom_bond_atom_site_label_1
_geom_bond_atom_site_label_2
_geom_bond_site_symmetry_2
_geom_bond_distance
Cr1 N1 . 2.087(6)
Cr1 N1 5_666 2.087(6)
Cr1 N2 . 2.097(6)
Cr1 N2 5_666 2.097(6)
Cr1 Cl1 5_666 2.3151(16)
Cr1 Cl1 . 2.3151(16)
N1 C1 . 1.494(9)
N1 H1A . 0.9200
N1 H1B . 0.9200
N2 C3 . 1.489(9)
N2 H2A . 0.9200
N2 H2B . 0.9200
C1 C2 . 1.505(10)
C1 H1C . 0.9900
C1 H1D . 0.9900
C2 C3 . 1.515(10)
C2 H2C . 0.9900
C2 H2D . 0.9900
C3 H3A . 0.9900
C3 H3B . 0.9900
Zn1 Cl2 2 2.3255(13)
Zn1 Cl2 7_566 2.3255(13)
Zn1 Cl2 8_656 2.3255(13)
Zn1 Cl2 . 2.3255(13)

loop_
_geom_hbond_atom_site_label_D
_geom_hbond_atom_site_label_H
_geom_hbond_atom_site_label_A
_geom_hbond_site_symmetry_A
_geom_hbond_distance_DH
_geom_hbond_distance_HA
_geom_hbond_distance_DA
_geom_hbond_angle_DHA
_geom_hbond_publ_flag
N1 H1B Cl2 . 0.92 2.90 3.678(6) 143.7 y
N1 H1A Cl2 1_556 0.92 2.87 3.636(6) 141.8 y
N1 H1B Cl2 8_656 0.92 2.82 3.529(6) 134.4 y
N2 H2A Cl2 4_565 0.92 2.72 3.641(6) 178.6 y
N2 H2B Cl1 5_667 0.92 2.56 3.404(6) 153.5 y
